data_4113327
loop_
_publ_author_name
'Sungho Yoon'
'Stephen J. Lippard'

_publ_section_title
;
 Water-Dependent Reactions of Diiron(II) Carboxylate Complexes
;
_journal_name_full 'Journal of the American Chemical Society'
_journal_page_first 16692
_journal_page_last 16693
_journal_paper_doi 10.1021/ja044489y
_journal_volume 126
_journal_year 2004
_chemical_formula_sum 'C173 H136 F16 Fe4 O22'
_chemical_formula_weight 3094.22
_chemical_name_systematic
; 
 ? 
;
_space_group_IT_number 2
_symmetry_cell_setting triclinic
_symmetry_space_group_name_Hall '-P 1'
_symmetry_space_group_name_H-M 'P -1'
_atom_sites_solution_hydrogens geom
_atom_sites_solution_primary direct
_atom_sites_solution_secondary difmap
_audit_creation_method SHELXL-97
_cell_angle_alpha 93.187(3)
_cell_angle_beta 107.174(3)
_cell_angle_gamma 95.246(3)
_cell_formula_units_Z 1
_cell_length_a 13.645(2)
_cell_length_b 16.523(3)
_cell_length_c 16.777(3)
_cell_measurement_temperature 173(2)
_cell_volume 3585.1(11)
_computing_structure_refinement 'SHELXL-97 (Sheldrick, 1997)'
_computing_structure_solution 'SHELXS-97 (Sheldrick, 1990)'
_diffrn_ambient_temperature 173(2)
_diffrn_measured_fraction_theta_full 0.988
_diffrn_measured_fraction_theta_max 0.988
_diffrn_radiation_monochromator graphite
_diffrn_radiation_source 'fine-focus sealed tube'
_diffrn_radiation_type MoK\a
_diffrn_radiation_wavelength 0.71073
_diffrn_reflns_av_R_equivalents 0.0294
_diffrn_reflns_av_sigmaI/netI 0.0471
_diffrn_reflns_limit_h_max 16
_diffrn_reflns_limit_h_min -16
_diffrn_reflns_limit_k_max 19
_diffrn_reflns_limit_k_min -20
_diffrn_reflns_limit_l_max 20
_diffrn_reflns_limit_l_min -20
_diffrn_reflns_number 27472
_diffrn_reflns_theta_full 25.50
_diffrn_reflns_theta_max 25.50
_diffrn_reflns_theta_min 1.28
_exptl_absorpt_coefficient_mu 0.490
_exptl_absorpt_correction_T_max 1
_exptl_absorpt_correction_T_min 0.852131
_exptl_absorpt_correction_type empirical
_exptl_absorpt_process_details Sadabs
_exptl_crystal_colour colorless
_exptl_crystal_density_diffrn 1.433
_exptl_crystal_description block
_exptl_crystal_F_000 1598
_exptl_crystal_size_max 0.21
_exptl_crystal_size_mid 0.20
_exptl_crystal_size_min 0.07
_refine_diff_density_max 0.450
_refine_diff_density_min -0.275
_refine_diff_density_rms 0.062
_refine_ls_extinction_method none
_refine_ls_goodness_of_fit_ref 0.921
_refine_ls_hydrogen_treatment mixed
_refine_ls_matrix_type full
_refine_ls_number_parameters 988
_refine_ls_number_reflns 13180
_refine_ls_number_restraints 6
_refine_ls_restrained_S_all 0.921
_refine_ls_R_factor_all 0.0651
_refine_ls_R_factor_gt 0.0483
_refine_ls_shift/su_max 0.001
_refine_ls_shift/su_mean 0.000
_refine_ls_structure_factor_coef Fsqd
_refine_ls_weighting_details 'calc w=1/[\s^2^(Fo^2^)+(0.0621P)^2^+3.5572P] where P=(Fo^2^+2Fc^2^)/3'
_refine_ls_weighting_scheme calc
_refine_ls_wR_factor_gt 0.1136
_refine_ls_wR_factor_ref 0.1251
_reflns_number_gt 10423
_reflns_number_total 13180
_reflns_threshold_expression >2sigma(I)
_cod_data_source_file ja044489ysi20040911_105831.cif
_cod_data_source_block 3
_cod_original_cell_volume 3585.0(10)
_cod_database_code 4113327

loop_
_symmetry_equiv_pos_as_xyz
'x, y, z'
'-x, -y, -z'

loop_
_atom_site_label
_atom_site_type_symbol
_atom_site_fract_x
_atom_site_fract_y
_atom_site_fract_z
_atom_site_U_iso_or_equiv
_atom_site_adp_type
_atom_site_occupancy
_atom_site_symmetry_multiplicity
_atom_site_calc_flag
_atom_site_refinement_flags
_atom_site_disorder_assembly
_atom_site_disorder_group
Fe1 Fe 0.52116(3) 0.94547(2) 0.58806(2) 0.02608(10) Uani 1 1 d . . .
Fe2 Fe 0.86089(3) 0.50415(2) 0.90314(2) 0.02744(11) Uani 1 1 d . . .
O28 O 0.60047(14) 0.92605(11) 0.70724(11) 0.0297(4) Uani 1 1 d . . .
O20 O 0.93334(16) 0.40767(12) 0.93327(13) 0.0387(5) Uani 1 1 d . . .
O27 O 0.56510(14) 0.88016(11) 0.50057(11) 0.0277(4) Uani 1 1 d . . .
O23 O 0.90330(15) 0.59737(12) 0.99139(12) 0.0338(4) Uani 1 1 d . . .
O8 O 0.40913(16) 0.84701(13) 0.58324(13) 0.0405(5) Uani 1 1 d . . .
O24 O 0.92450(15) 0.58342(12) 0.81466(12) 0.0340(5) Uani 1 1 d . . .
F6 F 0.24332(14) 1.06442(13) 0.77884(11) 0.0528(5) Uani 1 1 d . . .
O21 O 0.73432(16) 0.44978(13) 0.93302(14) 0.0413(5) Uani 1 1 d . . .
C4 C 0.6452(2) 0.84724(17) 0.39868(16) 0.0293(6) Uani 1 1 d . . .
O26 O 0.63439(16) 1.04578(12) 0.58693(15) 0.0337(5) Uani 1 1 d . . .
O25 O 0.42229(14) 1.02719(11) 0.58925(11) 0.0294(4) Uani 1 1 d . . .
O22 O 0.76755(15) 0.52318(11) 0.78855(12) 0.0336(4) Uani 1 1 d . . .
C8 C 0.8337(2) 0.62239(18) 0.63183(18) 0.0370(7) Uani 1 1 d . . .
C9 C 0.5190(2) 1.06177(19) 0.83694(18) 0.0358(7) Uani 1 1 d . . .
H9 H 0.5790 1.0972 0.8397 0.043 Uiso 1 1 calc R . .
C10 C 0.8000(2) 0.92388(16) 0.88699(16) 0.0281(6) Uani 1 1 d . . .
C11 C 0.59038(19) 0.90414(16) 0.43934(16) 0.0254(6) Uani 1 1 d . . .
C12 C 0.7035(3) 0.71300(19) 0.9217(2) 0.0423(7) Uani 1 1 d . . .
H12 H 0.7497 0.7241 0.9768 0.051 Uiso 1 1 calc R . .
C15 C 0.6730(2) 0.68324(17) 0.77296(19) 0.0351(7) Uani 1 1 d . . .
C16 C 0.5987(3) 0.7093(2) 0.9068(2) 0.0535(9) Uani 1 1 d . . .
C17 C 1.0054(3) 0.6040(2) 0.6135(2) 0.0533(9) Uani 1 1 d . . .
H17 H 1.0167 0.6613 0.6114 0.064 Uiso 1 1 calc R . .
C18 C 0.6725(2) 0.97189(17) 0.76002(17) 0.0275(6) Uani 1 1 d . . .
C19 C 0.7508(2) 0.86787(19) 0.41170(17) 0.0344(7) Uani 1 1 d . . .
F1 F 0.17139(16) 0.67370(13) 0.27847(16) 0.0737(7) Uani 1 1 d . . .
C22 C 0.4823(2) 0.74899(17) 0.33706(17) 0.0347(7) Uani 1 1 d . . .
C23 C 1.0144(2) 0.37385(17) 0.95431(17) 0.0307(6) Uani 1 1 d . . .
C24 C 0.5292(2) 0.98303(17) 0.86087(16) 0.0287(6) Uani 1 1 d . . .
C25 C 0.6325(2) 0.95420(16) 0.89581(16) 0.0287(6) Uani 1 1 d . . .
F3 F 1.1339(2) 0.42643(18) 0.59738(15) 0.0868(8) Uani 1 1 d . . .
C27 C 0.7151(3) 0.7155(2) 0.5650(2) 0.0495(9) Uani 1 1 d . . .
H27 H 0.6884 0.7463 0.5189 0.059 Uiso 1 1 calc R . .
C29 C 0.8254(2) 0.90620(18) 0.97051(17) 0.0341(7) Uani 1 1 d . . .
H29 H 0.8915 0.8898 0.9966 0.041 Uiso 1 1 calc R . .
C30 C 0.9194(2) 0.85127(19) 0.72305(19) 0.0390(7) Uani 1 1 d . . .
H30 H 0.8993 0.8204 0.6702 0.047 Uiso 1 1 calc R . .
C31 C 0.7132(2) 0.67257(17) 0.70008(17) 0.0326(6) Uani 1 1 d . . .
C32 C 0.3044(2) 0.77685(19) 0.28580(18) 0.0395(7) Uani 1 1 d . . .
H32 H 0.2548 0.8132 0.2642 0.047 Uiso 1 1 calc R . .
C33 C 0.3385(2) 1.0376(2) 0.80526(17) 0.0386(7) Uani 1 1 d . . .
F4 F 0.56312(19) 0.72308(15) 0.97361(16) 0.0776(7) Uani 1 1 d . . .
C35 C 0.9804(2) 0.93899(17) 0.87765(19) 0.0338(6) Uani 1 1 d . . .
H35 H 1.0021 0.9684 0.9313 0.041 Uiso 1 1 calc R . .
C36 C 0.4094(2) 0.80214(18) 0.30603(17) 0.0342(7) Uani 1 1 d . . .
H36 H 0.4318 0.8566 0.2986 0.041 Uiso 1 1 calc R . .
C37 C 1.0204(2) 0.88050(19) 0.7616(2) 0.0391(7) Uani 1 1 d . . .
C38 C 0.8322(2) 0.57395(16) 0.77130(16) 0.0286(6) Uani 1 1 d . . .
C39 C 0.7022(2) 0.94846(16) 0.84927(16) 0.0264(6) Uani 1 1 d . . .
C40 C 0.8065(2) 0.9444(2) 0.46171(18) 0.0352(7) Uani 1 1 d . . .
C41 C 0.8761(2) 0.91166(16) 0.84104(17) 0.0281(6) Uani 1 1 d . . .
C42 C 0.8999(3) 0.4867(2) 0.62873(19) 0.0448(8) Uani 1 1 d . . .
H42 H 0.8385 0.4624 0.6376 0.054 Uiso 1 1 calc R . .
C43 C 0.4229(2) 1.0897(2) 0.80917(18) 0.0398(7) Uani 1 1 d . . .
H43 H 0.4164 1.1437 0.7933 0.048 Uiso 1 1 calc R . .
C44 C 0.6748(3) 0.71767(18) 0.63126(19) 0.0419(8) Uani 1 1 d . . .
H44 H 0.6205 0.7501 0.6304 0.050 Uiso 1 1 calc R . .
C45 C 0.6605(2) 0.93535(18) 0.97875(17) 0.0349(7) Uani 1 1 d . . .
H45 H 0.6130 0.9386 1.0100 0.042 Uiso 1 1 calc R . .
C46 C 0.8053(3) 0.8131(2) 0.3814(2) 0.0456(8) Uani 1 1 d . . .
H46 H 0.8771 0.8264 0.3898 0.055 Uiso 1 1 calc R . .
C48 C 0.4402(2) 0.93240(19) 0.85572(18) 0.0355(7) Uani 1 1 d . . .
H48 H 0.4456 0.8785 0.8722 0.043 Uiso 1 1 calc R . .
C49 C 0.7400(2) 0.69998(17) 0.85363(18) 0.0339(6) Uani 1 1 d . . .
H49 H 0.8123 0.7026 0.8624 0.041 Uiso 1 1 calc R . .
C50 C 0.8166(2) 0.9558(2) 0.54615(19) 0.0465(8) Uani 1 1 d . . .
H50 H 0.7889 0.9137 0.5722 0.056 Uiso 1 1 calc R . .
C51 C 0.2740(3) 0.6985(2) 0.2976(2) 0.0492(8) Uani 1 1 d . . .
C52 C 0.5944(2) 0.77347(17) 0.35475(17) 0.0326(6) Uani 1 1 d . . .
C53 C 0.3439(2) 0.9591(2) 0.82699(19) 0.0397(7) Uani 1 1 d . . .
H53 H 0.2830 0.9240 0.8225 0.048 Uiso 1 1 calc R . .
C54 C 0.6531(3) 0.7204(2) 0.32565(19) 0.0432(8) Uani 1 1 d . . .
H54 H 0.6203 0.6699 0.2957 0.052 Uiso 1 1 calc R . .
C57 C 0.7571(2) 0.91196(19) 1.01599(18) 0.0378(7) Uani 1 1 d . . .
H57 H 0.7762 0.8999 1.0729 0.045 Uiso 1 1 calc R . .
C58 C 0.7933(3) 0.66917(19) 0.56515(19) 0.0466(8) Uani 1 1 d . . .
H58 H 0.8206 0.6687 0.5192 0.056 Uiso 1 1 calc R . .
C59 C 0.8470(2) 0.86776(17) 0.76292(18) 0.0329(6) Uani 1 1 d . . .
H59 H 0.7763 0.8488 0.7365 0.040 Uiso 1 1 calc R . .
C62 C 0.7926(2) 0.62429(16) 0.69908(17) 0.0306(6) Uani 1 1 d . . .
C63 C 0.3432(3) 0.6439(2) 0.3277(2) 0.0583(10) Uani 1 1 d . . .
H63 H 0.3199 0.5897 0.3350 0.070 Uiso 1 1 calc R . .
C64 C 0.2916(3) 0.7590(2) 0.6257(3) 0.0621(10) Uani 1 1 d . . .
H64A H 0.2253 0.7654 0.6369 0.075 Uiso 1 1 calc R . .
H64B H 0.3236 0.7143 0.6571 0.075 Uiso 1 1 calc R . .
C65 C 0.4473(3) 0.66956(19) 0.3472(2) 0.0474(8) Uani 1 1 d . . .
H65 H 0.4960 0.6323 0.3680 0.057 Uiso 1 1 calc R . .
C66 C 0.9149(3) 0.57035(19) 0.62623(18) 0.0401(7) Uani 1 1 d . . .
C67 C 0.7569(3) 0.7399(2) 0.3394(2) 0.0515(9) Uani 1 1 d . . .
H67 H 0.7954 0.7026 0.3198 0.062 Uiso 1 1 calc R . .
C72 C 0.3626(3) 0.8372(2) 0.6492(2) 0.0509(9) Uani 1 1 d . . .
H72A H 0.3234 0.8837 0.6545 0.061 Uiso 1 1 calc R . .
H72B H 0.4163 0.8346 0.7033 0.061 Uiso 1 1 calc R . .
C74 C 0.2756(3) 0.7424(2) 0.5327(2) 0.0612(10) Uani 1 1 d . . .
H74A H 0.2636 0.6830 0.5160 0.073 Uiso 1 1 calc R . .
H74B H 0.2161 0.7685 0.4994 0.073 Uiso 1 1 calc R . .
C75 C 0.3734(3) 0.7788(2) 0.5215(2) 0.0494(9) Uani 1 1 d . . .
H75A H 0.4245 0.7388 0.5302 0.059 Uiso 1 1 calc R . .
H75B H 0.3613 0.7969 0.4644 0.059 Uiso 1 1 calc R . .
C76 C 0.9736(3) 0.4380(2) 0.6184(2) 0.0544(9) Uani 1 1 d . . .
H76 H 0.9632 0.3805 0.6198 0.065 Uiso 1 1 calc R . .
C78 C 1.0527(2) 0.92427(18) 0.8376(2) 0.0391(7) Uani 1 1 d . . .
H78 H 1.1234 0.9442 0.8625 0.047 Uiso 1 1 calc R . .
C80 C 0.5302(3) 0.6933(2) 0.8287(3) 0.0590(10) Uani 1 1 d . . .
H80 H 0.4580 0.6913 0.8204 0.071 Uiso 1 1 calc R . .
C81 C 0.5679(3) 0.6801(2) 0.7619(2) 0.0508(9) Uani 1 1 d . . .
H81 H 0.5209 0.6685 0.7072 0.061 Uiso 1 1 calc R . .
C83 C 1.0610(3) 0.4744(3) 0.6064(2) 0.0600(10) Uani 1 1 d . . .
O29 O 0.72006(15) 1.03436(12) 0.74524(12) 0.0366(5) Uani 1 1 d . . .
F5 F 1.09173(15) 0.86412(14) 0.72223(13) 0.0582(5) Uani 1 1 d . . .
C88 C 0.8990(3) 1.0775(2) 0.4717(2) 0.0511(9) Uani 1 1 d . . .
H88 H 0.9281 1.1198 0.4468 0.061 Uiso 1 1 calc R . .
C89 C 0.9040(2) 1.0865(2) 0.5542(2) 0.0549(10) Uani 1 1 d . . .
C90 C 0.8506(2) 1.0055(2) 0.4253(2) 0.0434(8) Uani 1 1 d . . .
H90 H 0.8474 0.9977 0.3681 0.052 Uiso 1 1 calc R . .
C91 C 0.8660(2) 1.0268(3) 0.5933(2) 0.0559(10) Uani 1 1 d . . .
H91 H 0.8733 1.0340 0.6514 0.067 Uiso 1 1 calc R . .
C92 C 1.0790(3) 0.5563(3) 0.6038(2) 0.0628(11) Uani 1 1 d . . .
H92 H 1.1410 0.5799 0.5955 0.075 Uiso 1 1 calc R . .
C93 C 0.5897(3) 0.3535(3) 0.9147(3) 0.0701(12) Uani 1 1 d . . .
H93A H 0.5735 0.3020 0.9381 0.084 Uiso 1 1 calc R . .
H93B H 0.5423 0.3538 0.8572 0.084 Uiso 1 1 calc R . .
C95 C 0.6989(3) 0.3648(2) 0.9160(3) 0.0768(14) Uani 1 1 d . . .
H95A H 0.7411 0.3338 0.9598 0.092 Uiso 1 1 calc R . .
H95B H 0.7052 0.3446 0.8612 0.092 Uiso 1 1 calc R . .
C96 C 0.6541(3) 0.4921(2) 0.9474(3) 0.0715(12) Uani 1 1 d . . .
H96A H 0.6169 0.5174 0.8967 0.086 Uiso 1 1 calc R . .
H96B H 0.6819 0.5350 0.9945 0.086 Uiso 1 1 calc R . .
C97 C 0.5838(4) 0.4255(3) 0.9689(4) 0.0990(18) Uani 1 1 d . . .
H97A H 0.6091 0.4157 1.0289 0.119 Uiso 1 1 calc R . .
H97B H 0.5123 0.4399 0.9559 0.119 Uiso 1 1 calc R . .
F2 F 0.94817(16) 1.15893(16) 0.59893(15) 0.0781(7) Uani 1 1 d . . .
C100 C 1.0139(2) 0.29242(17) 0.90957(17) 0.0332(6) Uani 1 1 d . . .
C101 C 0.8921(2) 0.22349(17) 0.97992(19) 0.0369(7) Uani 1 1 d . . .
C102 C 1.0751(2) 0.28890(19) 0.85536(18) 0.0378(7) Uani 1 1 d . . .
C103 C 1.1377(2) 0.3622(2) 0.84195(18) 0.0387(7) Uani 1 1 d . . .
C104 C 0.9295(2) 0.26733(18) 1.05797(19) 0.0379(7) Uani 1 1 d . . .
H104 H 0.9963 0.2969 1.0735 0.045 Uiso 1 1 calc R . .
C105 C 0.9528(3) 0.15067(19) 0.8723(2) 0.0449(8) Uani 1 1 d . . .
H105 H 0.9107 0.1031 0.8768 0.054 Uiso 1 1 calc R . .
C106 C 0.9525(2) 0.22301(17) 0.91938(18) 0.0363(7) Uani 1 1 d . . .
C107 C 1.0948(3) 0.4341(2) 0.82301(18) 0.0414(7) Uani 1 1 d . . .
H107 H 1.0242 0.4363 0.8191 0.050 Uiso 1 1 calc R . .
C108 C 0.7953(3) 0.17751(19) 0.9608(2) 0.0477(8) Uani 1 1 d . . .
H108 H 0.7689 0.1453 0.9088 0.057 Uiso 1 1 calc R . .
C109 C 1.0127(3) 0.1469(2) 0.8195(2) 0.0504(9) Uani 1 1 d . . .
H109 H 1.0118 0.0969 0.7884 0.060 Uiso 1 1 calc R . .
C112 C 0.7379(3) 0.1779(2) 1.0156(2) 0.0539(9) Uani 1 1 d . . .
H112 H 0.6725 0.1463 1.0020 0.065 Uiso 1 1 calc R . .
C113 C 1.1515(3) 0.5027(2) 0.8097(2) 0.0547(9) Uani 1 1 d . . .
H113 H 1.1214 0.5521 0.7983 0.066 Uiso 1 1 calc R . .
C114 C 1.2516(4) 0.4978(3) 0.8133(3) 0.0662(11) Uani 1 1 d . . .
F7 F 1.3082(2) 0.56421(18) 0.79811(19) 0.1051(10) Uani 1 1 d . . .
C116 C 1.0737(3) 0.2144(2) 0.8113(2) 0.0472(8) Uani 1 1 d . . .
H116 H 1.1155 0.2105 0.7753 0.057 Uiso 1 1 calc R . .
C117 C 1.2411(3) 0.3603(3) 0.8462(2) 0.0554(10) Uani 1 1 d . . .
H117 H 1.2729 0.3120 0.8597 0.066 Uiso 1 1 calc R . .
C118 C 1.2980(3) 0.4287(3) 0.8308(3) 0.0697(12) Uani 1 1 d . . .
H118 H 1.3680 0.4271 0.8325 0.084 Uiso 1 1 calc R . .
F8 F 0.71941(18) 0.22770(14) 1.14415(15) 0.0703(6) Uani 1 1 d . . .
C120 C 0.8727(3) 0.26916(19) 1.1136(2) 0.0436(8) Uani 1 1 d . . .
H120 H 0.8990 0.3000 1.1664 0.052 Uiso 1 1 calc R . .
C121 C 0.7768(3) 0.2251(2) 1.0905(2) 0.0509(9) Uani 1 1 d . . .
H2O H 0.671(3) 1.040(2) 0.554(2) 0.053(11) Uiso 1 1 d . . .
H1O H 0.672(4) 1.043(3) 0.640(3) 0.100(17) Uiso 1 1 d . . .
C1S C 0.5000 0.5000 0.5000 0.129(4) Uani 1 2 d SD . .
C4S C 0.6243(8) 0.4788(5) 0.4155(7) 0.150(3) Uani 1 1 d D . .
C2S C 0.5914(8) 0.5062(7) 0.4823(8) 0.128(9) Uani 0.58(3) 1 d PD A 1
C3S C 0.5335(9) 0.4686(7) 0.4362(8) 0.093(9) Uani 0.42(3) 1 d PD A 2

loop_
_atom_site_aniso_label
_atom_site_aniso_U_11
_atom_site_aniso_U_22
_atom_site_aniso_U_33
_atom_site_aniso_U_23
_atom_site_aniso_U_13
_atom_site_aniso_U_12
Fe1 0.0283(2) 0.0249(2) 0.0254(2) 0.00181(15) 0.00855(16) 0.00330(16)
Fe2 0.0300(2) 0.0252(2) 0.0249(2) 0.00427(16) 0.00423(16) 0.00443(16)
O28 0.0301(10) 0.0322(11) 0.0244(10) 0.0038(8) 0.0055(8) -0.0001(8)
O20 0.0378(11) 0.0280(11) 0.0513(13) 0.0117(9) 0.0117(10) 0.0102(9)
O27 0.0325(10) 0.0306(10) 0.0220(9) 0.0025(8) 0.0106(8) 0.0054(8)
O23 0.0389(11) 0.0302(11) 0.0292(10) -0.0033(8) 0.0067(9) 0.0037(9)
O8 0.0477(13) 0.0396(12) 0.0338(11) -0.0064(9) 0.0187(10) -0.0120(10)
O24 0.0325(11) 0.0376(11) 0.0290(10) 0.0042(9) 0.0039(9) 0.0060(9)
F6 0.0372(10) 0.0850(15) 0.0399(10) 0.0091(10) 0.0119(8) 0.0229(10)
O21 0.0392(12) 0.0375(12) 0.0529(13) 0.0087(10) 0.0213(10) 0.0066(9)
C4 0.0377(16) 0.0323(15) 0.0215(13) 0.0084(11) 0.0108(12) 0.0124(12)
O26 0.0340(11) 0.0343(12) 0.0339(12) 0.0041(9) 0.0130(10) -0.0005(9)
O25 0.0311(10) 0.0286(10) 0.0300(10) 0.0062(8) 0.0096(8) 0.0080(8)
O22 0.0365(11) 0.0277(10) 0.0319(11) 0.0076(8) 0.0032(9) 0.0003(9)
C8 0.0498(18) 0.0312(16) 0.0262(15) 0.0024(12) 0.0064(13) 0.0025(14)
C9 0.0333(16) 0.0437(18) 0.0300(15) 0.0085(13) 0.0090(13) 0.0005(13)
C10 0.0309(15) 0.0229(14) 0.0264(14) -0.0015(11) 0.0043(11) -0.0015(11)
C11 0.0225(13) 0.0289(15) 0.0214(13) -0.0007(11) 0.0024(11) 0.0017(11)
C12 0.052(2) 0.0330(17) 0.0427(18) 0.0054(14) 0.0157(15) 0.0052(14)
C15 0.0354(16) 0.0250(15) 0.0416(17) 0.0047(12) 0.0055(13) 0.0055(12)
C16 0.059(2) 0.047(2) 0.066(2) 0.0092(18) 0.034(2) 0.0096(17)
C17 0.066(2) 0.056(2) 0.043(2) 0.0106(17) 0.0236(18) 0.0062(19)
C18 0.0250(14) 0.0303(15) 0.0276(14) 0.0018(11) 0.0080(12) 0.0058(12)
C19 0.0361(16) 0.0460(18) 0.0253(14) 0.0122(13) 0.0111(12) 0.0137(14)
F1 0.0501(13) 0.0535(13) 0.0936(17) 0.0123(12) -0.0091(12) -0.0169(10)
C22 0.0482(18) 0.0298(15) 0.0246(14) -0.0007(12) 0.0092(13) 0.0048(13)
C23 0.0370(16) 0.0280(15) 0.0283(15) 0.0078(12) 0.0099(13) 0.0075(12)
C24 0.0313(15) 0.0368(16) 0.0187(13) -0.0010(11) 0.0104(11) 0.0002(12)
C25 0.0307(15) 0.0265(14) 0.0263(14) 0.0001(11) 0.0060(12) -0.0010(11)
F3 0.0933(18) 0.113(2) 0.0699(16) 0.0077(15) 0.0353(14) 0.0553(16)
C27 0.074(2) 0.0348(18) 0.0286(17) 0.0086(13) -0.0031(16) 0.0071(17)
C29 0.0333(16) 0.0347(16) 0.0284(15) 0.0008(12) 0.0004(12) 0.0046(13)
C30 0.0435(18) 0.0400(18) 0.0328(16) -0.0009(13) 0.0100(14) 0.0092(14)
C31 0.0355(16) 0.0243(14) 0.0295(15) 0.0014(11) -0.0019(12) -0.0005(12)
C32 0.0457(18) 0.0342(17) 0.0308(16) 0.0005(13) 0.0008(13) 0.0028(14)
C33 0.0329(16) 0.064(2) 0.0216(14) 0.0035(14) 0.0098(12) 0.0146(15)
F4 0.0838(17) 0.0848(17) 0.0875(17) 0.0088(14) 0.0601(15) 0.0132(13)
C35 0.0294(15) 0.0306(15) 0.0371(16) -0.0038(12) 0.0044(13) 0.0038(12)
C36 0.0482(18) 0.0287(15) 0.0237(14) 0.0007(11) 0.0090(13) 0.0016(13)
C37 0.0368(17) 0.0407(18) 0.0454(18) 0.0084(14) 0.0175(14) 0.0134(14)
C38 0.0396(17) 0.0222(14) 0.0248(14) -0.0025(11) 0.0106(13) 0.0062(12)
C39 0.0273(14) 0.0226(13) 0.0261(14) -0.0005(11) 0.0053(11) -0.0024(11)
C40 0.0240(14) 0.0539(19) 0.0296(15) 0.0084(14) 0.0077(12) 0.0126(13)
C41 0.0301(14) 0.0217(13) 0.0302(14) 0.0037(11) 0.0049(12) 0.0039(11)
C42 0.058(2) 0.0410(19) 0.0333(17) 0.0011(14) 0.0106(15) 0.0081(16)
C43 0.0446(18) 0.0467(19) 0.0306(16) 0.0129(14) 0.0116(14) 0.0111(15)
C44 0.0454(18) 0.0309(16) 0.0377(17) 0.0035(13) -0.0062(14) 0.0065(14)
C45 0.0380(16) 0.0405(17) 0.0251(14) 0.0018(12) 0.0098(12) -0.0007(13)
C46 0.0440(19) 0.064(2) 0.0390(18) 0.0113(16) 0.0214(15) 0.0210(17)
C48 0.0361(16) 0.0378(17) 0.0352(16) -0.0001(13) 0.0156(13) 0.0030(13)
C49 0.0344(16) 0.0292(15) 0.0377(16) 0.0033(12) 0.0094(13) 0.0061(12)
C50 0.0271(16) 0.077(3) 0.0325(17) 0.0065(16) 0.0052(13) 0.0012(16)
C51 0.049(2) 0.0386(19) 0.047(2) -0.0013(15) -0.0005(16) -0.0072(15)
C52 0.0475(18) 0.0312(15) 0.0227(14) 0.0063(12) 0.0132(13) 0.0114(13)
C53 0.0299(16) 0.050(2) 0.0400(17) -0.0042(15) 0.0158(13) -0.0024(14)
C54 0.066(2) 0.0375(18) 0.0337(17) 0.0041(13) 0.0232(16) 0.0196(16)
C57 0.0458(18) 0.0422(18) 0.0211(14) 0.0041(12) 0.0040(13) 0.0029(14)
C58 0.072(2) 0.0381(18) 0.0265(16) 0.0066(13) 0.0084(15) 0.0069(17)
C59 0.0295(15) 0.0326(16) 0.0333(15) 0.0002(12) 0.0048(12) 0.0028(12)
C62 0.0361(16) 0.0241(14) 0.0254(14) 0.0035(11) 0.0007(12) 0.0006(12)
C63 0.063(2) 0.0311(18) 0.067(2) 0.0041(17) 0.0024(19) -0.0073(17)
C64 0.058(2) 0.061(2) 0.070(3) 0.008(2) 0.031(2) -0.0150(19)
C65 0.061(2) 0.0287(17) 0.0465(19) 0.0031(14) 0.0069(17) 0.0066(15)
C66 0.056(2) 0.0425(18) 0.0228(15) 0.0040(13) 0.0118(14) 0.0075(15)
C67 0.067(2) 0.057(2) 0.0441(19) 0.0085(17) 0.0295(18) 0.0304(19)
C72 0.052(2) 0.057(2) 0.049(2) 0.0001(17) 0.0275(17) -0.0065(17)
C74 0.054(2) 0.052(2) 0.067(3) -0.0042(19) 0.0092(19) -0.0149(18)
C75 0.063(2) 0.0408(19) 0.0381(18) -0.0052(15) 0.0131(16) -0.0144(16)
C76 0.077(3) 0.047(2) 0.0382(19) 0.0006(16) 0.0129(18) 0.0190(19)
C78 0.0293(15) 0.0361(17) 0.0484(19) 0.0016(14) 0.0068(14) 0.0030(13)
C80 0.0380(19) 0.062(2) 0.080(3) 0.012(2) 0.021(2) 0.0070(17)
C81 0.0381(18) 0.050(2) 0.057(2) 0.0032(17) 0.0042(16) 0.0061(16)
C83 0.072(3) 0.076(3) 0.039(2) 0.0037(19) 0.0211(19) 0.031(2)
O29 0.0402(12) 0.0320(11) 0.0345(11) 0.0068(9) 0.0089(9) -0.0060(9)
F5 0.0452(11) 0.0788(15) 0.0589(13) 0.0006(11) 0.0272(10) 0.0149(10)
C88 0.0382(18) 0.058(2) 0.055(2) 0.0044(18) 0.0130(16) 0.0002(16)
C89 0.0250(16) 0.074(3) 0.056(2) -0.0151(19) 0.0039(15) -0.0019(16)
C90 0.0369(17) 0.057(2) 0.0377(17) 0.0042(15) 0.0124(14) 0.0077(15)
C91 0.0307(17) 0.097(3) 0.0353(18) -0.0055(19) 0.0072(14) -0.0020(18)
C92 0.063(2) 0.087(3) 0.048(2) 0.017(2) 0.0282(19) 0.015(2)
C93 0.048(2) 0.076(3) 0.084(3) -0.015(2) 0.026(2) -0.010(2)
C95 0.068(3) 0.036(2) 0.139(4) -0.002(2) 0.054(3) -0.0057(19)
C96 0.063(3) 0.057(2) 0.105(4) -0.014(2) 0.045(3) 0.010(2)
C97 0.069(3) 0.105(4) 0.131(5) -0.040(3) 0.061(3) -0.023(3)
F2 0.0482(13) 0.0960(19) 0.0758(16) -0.0316(14) 0.0119(11) -0.0191(12)
C100 0.0364(16) 0.0312(16) 0.0252(14) 0.0012(12) -0.0031(12) 0.0111(13)
C101 0.0387(17) 0.0223(14) 0.0423(17) 0.0063(12) -0.0003(14) 0.0046(12)
C102 0.0424(17) 0.0392(17) 0.0266(15) 0.0004(13) 0.0001(13) 0.0145(14)
C103 0.0435(18) 0.0470(19) 0.0242(15) -0.0065(13) 0.0092(13) 0.0070(15)
C104 0.0417(17) 0.0261(15) 0.0404(17) 0.0079(13) 0.0040(14) 0.0010(13)
C105 0.056(2) 0.0265(16) 0.0388(18) 0.0010(13) -0.0068(16) 0.0059(14)
C106 0.0390(17) 0.0263(15) 0.0330(16) 0.0049(12) -0.0068(13) 0.0077(13)
C107 0.0458(18) 0.049(2) 0.0295(16) 0.0021(14) 0.0111(14) 0.0067(15)
C108 0.050(2) 0.0313(17) 0.050(2) 0.0084(15) -0.0006(16) -0.0039(15)
C109 0.074(2) 0.0346(18) 0.0322(17) -0.0074(14) -0.0028(17) 0.0198(17)
C112 0.048(2) 0.041(2) 0.065(2) 0.0140(18) 0.0086(18) -0.0113(16)
C113 0.072(3) 0.049(2) 0.044(2) 0.0001(16) 0.0238(18) -0.0045(19)
C114 0.074(3) 0.067(3) 0.057(2) -0.013(2) 0.031(2) -0.020(2)
F7 0.103(2) 0.097(2) 0.116(2) -0.0075(18) 0.0545(18) -0.0455(17)
C116 0.063(2) 0.044(2) 0.0310(17) -0.0020(14) 0.0057(15) 0.0183(17)
C117 0.051(2) 0.070(3) 0.042(2) -0.0134(18) 0.0119(17) 0.0132(19)
C118 0.050(2) 0.095(3) 0.061(3) -0.022(2) 0.023(2) -0.010(2)
F8 0.0719(15) 0.0630(14) 0.0844(16) 0.0114(12) 0.0407(13) -0.0092(12)
C120 0.053(2) 0.0314(17) 0.0438(18) 0.0073(14) 0.0114(16) -0.0015(15)
C121 0.052(2) 0.0395(19) 0.064(2) 0.0163(17) 0.0222(18) -0.0029(16)
C1S 0.179(15) 0.099(7) 0.134(10) 0.055(7) 0.060(10) 0.067(9)
C4S 0.136(8) 0.097(5) 0.219(10) -0.009(6) 0.058(7) 0.021(5)
C2S 0.093(11) 0.082(8) 0.157(16) 0.003(9) -0.035(10) -0.011(7)
C3S 0.084(13) 0.057(8) 0.103(13) -0.002(7) -0.022(9) -0.003(7)

loop_
_atom_type_symbol
_atom_type_description
_atom_type_scat_dispersion_real
_atom_type_scat_dispersion_imag
_atom_type_scat_source
C C 0.0033 0.0016 'International Tables Vol C Tables 4.2.6.8 and 6.1.1.4'
H H 0.0000 0.0000 'International Tables Vol C Tables 4.2.6.8 and 6.1.1.4'
O O 0.0106 0.0060 'International Tables Vol C Tables 4.2.6.8 and 6.1.1.4'
Fe Fe 0.3463 0.8444 'International Tables Vol C Tables 4.2.6.8 and 6.1.1.4'
F F 0.0171 0.0103 'International Tables Vol C Tables 4.2.6.8 and 6.1.1.4'

loop_
_geom_angle_atom_site_label_1
_geom_angle_atom_site_label_2
_geom_angle_atom_site_label_3
_geom_angle
_geom_angle_site_symmetry_1
_geom_angle_site_symmetry_3
O25 Fe1 O28 109.97(8) . .
O25 Fe1 O27 137.14(7) . .
O28 Fe1 O27 112.87(8) . .
O25 Fe1 O8 92.22(8) . .
O28 Fe1 O8 90.94(8) . .
O27 Fe1 O8 88.52(8) . .
O25 Fe1 O26 88.01(8) . .
O28 Fe1 O26 91.40(8) . .
O27 Fe1 O26 89.56(8) . .
O8 Fe1 O26 177.42(8) . .
O20 Fe2 O23 114.44(9) . .
O20 Fe2 O22 126.60(9) . .
O23 Fe2 O22 118.22(8) . .
O20 Fe2 O21 90.15(8) . .
O23 Fe2 O21 99.02(9) . .
O22 Fe2 O21 89.98(8) . .
C18 O28 Fe1 128.89(17) . .
C23 O20 Fe2 151.2(2) . .
C11 O27 Fe1 129.05(17) . .
C23 O23 Fe2 135.62(19) 2_767 .
C75 O8 C72 109.9(2) . .
C75 O8 Fe1 127.87(18) . .
C72 O8 Fe1 122.05(18) . .
C96 O21 C95 109.0(3) . .
C96 O21 Fe2 124.7(2) . .
C95 O21 Fe2 123.6(2) . .
C52 C4 C19 121.0(3) . .
C52 C4 C11 121.3(2) . .
C19 C4 C11 117.6(3) . .
C11 O25 Fe1 134.31(17) 2_676 .
C38 O22 Fe2 95.70(16) . .
C62 C8 C58 118.5(3) . .
C62 C8 C66 123.0(3) . .
C58 C8 C66 118.5(3) . .
C43 C9 C24 121.3(3) . .
C29 C10 C39 118.7(3) . .
C29 C10 C41 118.1(2) . .
C39 C10 C41 123.2(2) . .
O27 C11 O25 125.9(2) . 2_676
O27 C11 C4 116.7(2) . .
O25 C11 C4 117.3(2) 2_676 .
C16 C12 C49 117.9(3) . .
C81 C15 C49 118.1(3) . .
C81 C15 C31 121.0(3) . .
C49 C15 C31 120.8(3) . .
F4 C16 C80 119.4(3) . .
F4 C16 C12 117.8(3) . .
C80 C16 C12 122.7(3) . .
C92 C17 C66 121.5(4) . .
O29 C18 O28 126.0(3) . .
O29 C18 C39 117.6(2) . .
O28 C18 C39 116.5(2) . .
C46 C19 C4 118.8(3) . .
C46 C19 C40 119.7(3) . .
C4 C19 C40 121.3(3) . .
C36 C22 C65 118.3(3) . .
C36 C22 C52 121.8(3) . .
C65 C22 C52 119.8(3) . .
O20 C23 O23 125.6(3) . 2_767
O20 C23 C100 117.4(3) . .
O23 C23 C100 117.0(2) 2_767 .
C48 C24 C9 118.2(3) . .
C48 C24 C25 120.1(3) . .
C9 C24 C25 121.7(3) . .
C45 C25 C39 119.9(3) . .
C45 C25 C24 117.6(2) . .
C39 C25 C24 122.5(2) . .
C58 C27 C44 120.5(3) . .
C57 C29 C10 121.6(3) . .
C37 C30 C59 118.4(3) . .
C44 C31 C62 118.3(3) . .
C44 C31 C15 118.1(3) . .
C62 C31 C15 123.4(2) . .
C51 C32 C36 118.4(3) . .
C43 C33 F6 118.8(3) . .
C43 C33 C53 123.2(3) . .
F6 C33 C53 118.1(3) . .
C78 C35 C41 121.4(3) . .
C22 C36 C32 121.0(3) . .
C78 C37 C30 122.8(3) . .
C78 C37 F5 118.9(3) . .
C30 C37 F5 118.3(3) . .
O24 C38 O22 120.8(2) . .
O24 C38 C62 121.5(3) . .
O22 C38 C62 117.7(2) . .
C25 C39 C10 119.7(2) . .
C25 C39 C18 119.5(2) . .
C10 C39 C18 120.8(2) . .
C50 C40 C90 118.4(3) . .
C50 C40 C19 120.5(3) . .
C90 C40 C19 121.1(3) . .
C59 C41 C35 117.9(3) . .
C59 C41 C10 121.2(2) . .
C35 C41 C10 120.7(2) . .
C66 C42 C76 120.6(3) . .
C33 C43 C9 118.0(3) . .
C27 C44 C31 120.8(3) . .
C57 C45 C25 120.4(3) . .
C67 C46 C19 120.8(3) . .
C53 C48 C24 121.1(3) . .
C15 C49 C12 121.4(3) . .
C91 C50 C40 121.5(3) . .
F1 C51 C32 118.6(3) . .
F1 C51 C63 118.9(3) . .
C32 C51 C63 122.5(3) . .
C4 C52 C54 117.7(3) . .
C4 C52 C22 123.6(3) . .
C54 C52 C22 118.7(3) . .
C33 C53 C48 118.2(3) . .
C67 C54 C52 121.4(3) . .
C29 C57 C45 119.8(3) . .
C27 C58 C8 121.2(3) . .
C30 C59 C41 121.1(3) . .
C8 C62 C31 120.8(3) . .
C8 C62 C38 120.4(3) . .
C31 C62 C38 118.8(2) . .
C51 C63 C65 118.6(3) . .
C72 C64 C74 103.8(3) . .
C63 C65 C22 121.2(3) . .
C42 C66 C17 118.3(3) . .
C42 C66 C8 120.9(3) . .
C17 C66 C8 120.6(3) . .
C54 C67 C46 120.2(3) . .
O8 C72 C64 106.6(3) . .
C75 C74 C64 103.8(3) . .
O8 C75 C74 105.5(3) . .
C83 C76 C42 118.5(4) . .
C37 C78 C35 118.4(3) . .
C16 C80 C81 118.5(3) . .
C80 C81 C15 121.5(3) . .
C92 C83 C76 122.8(4) . .
C92 C83 F3 118.8(4) . .
C76 C83 F3 118.3(4) . .
C89 C88 C90 118.5(3) . .
C91 C89 C88 122.9(4) . .
C91 C89 F2 118.8(3) . .
C88 C89 F2 118.4(4) . .
C88 C90 C40 120.5(3) . .
C89 C91 C50 118.0(3) . .
C83 C92 C17 118.3(4) . .
C95 C93 C97 101.8(3) . .
O21 C95 C93 108.1(3) . .
O21 C96 C97 103.5(3) . .
C93 C97 C96 103.1(4) . .
C106 C100 C102 121.2(3) . .
C106 C100 C23 121.5(3) . .
C102 C100 C23 117.3(3) . .
C104 C101 C108 117.3(3) . .
C104 C101 C106 122.0(3) . .
C108 C101 C106 120.7(3) . .
C116 C102 C100 118.4(3) . .
C116 C102 C103 119.6(3) . .
C100 C102 C103 122.0(3) . .
C107 C103 C117 117.8(3) . .
C107 C103 C102 121.1(3) . .
C117 C103 C102 121.1(3) . .
C120 C104 C101 122.0(3) . .
C109 C105 C106 121.3(3) . .
C105 C106 C100 117.7(3) . .
C105 C106 C101 119.8(3) . .
C100 C106 C101 122.4(3) . .
C113 C107 C103 122.0(3) . .
C112 C108 C101 121.5(3) . .
C116 C109 C105 120.7(3) . .
C108 C112 C121 118.7(3) . .
C114 C113 C107 118.2(4) . .
C113 C114 C118 122.7(4) . .
C113 C114 F7 119.1(4) . .
C118 C114 F7 118.2(4) . .
C109 C116 C102 120.7(3) . .
C118 C117 C103 120.5(4) . .
C114 C118 C117 118.8(4) . .
C121 C120 C104 118.1(3) . .
F8 C121 C112 119.2(3) . .
F8 C121 C120 118.6(3) . .
C112 C121 C120 122.2(3) . .
C2S C1S C2S 179.998(2) . 2_666
C2S C1S C3S 134.8(6) . 2_666
C2S C1S C3S 45.2(6) 2_666 2_666
C2S C1S C3S 45.2(6) . .
C2S C1S C3S 134.8(6) 2_666 .
C3S C1S C3S 180.0(6) 2_666 .
C3S C4S C2S 44.5(6) . .
C1S C2S C4S 135.2(10) . .
C4S C3S C1S 134.9(10) . .

loop_
_geom_bond_atom_site_label_1
_geom_bond_atom_site_label_2
_geom_bond_distance
_geom_bond_site_symmetry_2
Fe1 O25 1.9974(18) .
Fe1 O28 2.0320(18) .
Fe1 O27 2.0347(18) .
Fe1 O8 2.109(2) .
Fe1 O26 2.165(2) .
Fe2 O20 1.9639(19) .
Fe2 O23 1.9943(19) .
Fe2 O22 2.0275(19) .
Fe2 O21 2.078(2) .
O28 C18 1.265(3) .
O20 C23 1.251(3) .
O27 C11 1.249(3) .
O23 C23 1.252(3) 2_767
O8 C75 1.433(4) .
O8 C72 1.438(4) .
O24 C38 1.245(3) .
F6 C33 1.367(3) .
O21 C96 1.422(4) .
O21 C95 1.427(4) .
C4 C52 1.398(4) .
C4 C19 1.399(4) .
C4 C11 1.506(4) .
O25 C11 1.263(3) 2_676
O22 C38 1.268(3) .
C8 C62 1.400(4) .
C8 C58 1.401(4) .
C8 C66 1.484(4) .
C9 C43 1.386(4) .
C9 C24 1.390(4) .
C10 C29 1.395(4) .
C10 C39 1.405(4) .
C10 C41 1.486(4) .
C11 O25 1.263(3) 2_676
C12 C16 1.372(5) .
C12 C49 1.387(4) .
C15 C81 1.385(4) .
C15 C49 1.388(4) .
C15 C31 1.489(4) .
C16 F4 1.363(4) .
C16 C80 1.362(5) .
C17 C92 1.372(5) .
C17 C66 1.387(5) .
C18 O29 1.244(3) .
C18 C39 1.514(4) .
C19 C46 1.388(4) .
C19 C40 1.487(4) .
F1 C51 1.359(4) .
C22 C36 1.391(4) .
C22 C65 1.392(4) .
C22 C52 1.482(4) .
C23 O23 1.252(3) 2_767
C23 C100 1.502(4) .
C24 C48 1.388(4) .
C24 C25 1.491(4) .
C25 C45 1.391(4) .
C25 C39 1.403(4) .
F3 C83 1.365(4) .
C27 C58 1.368(5) .
C27 C44 1.378(5) .
C29 C57 1.374(4) .
C30 C37 1.367(4) .
C30 C59 1.384(4) .
C31 C44 1.404(4) .
C31 C62 1.407(4) .
C32 C51 1.366(5) .
C32 C36 1.390(4) .
C33 C43 1.356(4) .
C33 C53 1.368(5) .
C35 C78 1.378(4) .
C35 C41 1.393(4) .
C37 C78 1.361(4) .
C37 F5 1.366(3) .
C38 C62 1.503(4) .
C40 C50 1.382(4) .
C40 C90 1.388(4) .
C41 C59 1.391(4) .
C42 C66 1.383(5) .
C42 C76 1.387(5) .
C45 C57 1.382(4) .
C46 C67 1.370(5) .
C48 C53 1.383(4) .
C50 C91 1.376(5) .
C51 C63 1.373(5) .
C52 C54 1.400(4) .
C54 C67 1.370(5) .
C63 C65 1.380(5) .
C64 C72 1.501(5) .
C64 C74 1.515(5) .
C74 C75 1.481(5) .
C76 C83 1.360(6) .
C80 C81 1.379(5) .
C83 C92 1.358(6) .
C88 C89 1.363(5) .
C88 C90 1.381(5) .
C89 C91 1.361(5) .
C89 F2 1.364(4) .
C93 C95 1.479(5) .
C93 C97 1.481(6) .
C96 C97 1.521(6) .
C100 C106 1.404(4) .
C100 C102 1.407(4) .
C101 C104 1.390(4) .
C101 C108 1.401(4) .
C101 C106 1.485(5) .
C102 C116 1.395(4) .
C102 C103 1.483(5) .
C103 C107 1.384(4) .
C103 C117 1.395(5) .
C104 C120 1.379(4) .
C105 C109 1.373(5) .
C105 C106 1.397(4) .
C107 C113 1.379(5) .
C108 C112 1.373(5) .
C109 C116 1.368(5) .
C112 C121 1.375(5) .
C113 C114 1.360(6) .
C114 C118 1.361(6) .
C114 F7 1.363(5) .
C117 C118 1.391(6) .
F8 C121 1.358(4) .
C120 C121 1.373(5) .
C1S C2S 1.361(10) .
C1S C2S 1.361(10) 2_666
C1S C3S 1.376(11) 2_666
C1S C3S 1.376(11) .
C4S C3S 1.382(11) .
C4S C2S 1.394(11) .
